data_1563493
loop_
_publ_author_name
'Jouffret, Laurent'
'Shao, Zhenmian'
'Rivenet, Murielle'
'Abraham, Francis'

_publ_section_title
;
 New three-dimensional inorganic frameworks based on the uranophane-type
 sheet in monoamine templated uranyl-vanadates
;
_journal_issue 10
_journal_name_full 'Journal of Solid State Chemistry'
_journal_page_first 2290
_journal_page_last 2297
_journal_paper_doi 10.1016/j.jssc.2010.07.035
_journal_volume 183
_journal_year 2010
_chemical_absolute_configuration .
_chemical_formula_sum 'C2 H14 N O23 U4 V3'
_chemical_formula_weight 1525.1
_space_group_IT_number 14
_space_group_name_Hall '-P 2yn'
_space_group_name_H-M_alt 'P 1 21/n 1'
_symmetry_cell_setting monoclinic
_symmetry_space_group_name_Hall '-P 2yn'
_symmetry_space_group_name_H-M 'P 1 21/n 1'
_cell_angle_alpha 90
_cell_angle_beta 96.966(2)
_cell_angle_gamma 90
_cell_formula_units_Z 4
_cell_length_a 10.2312(4)
_cell_length_b 13.5661(7)
_cell_length_c 17.5291(7)
_cell_measurement_temperature 100
_cell_volume 2415.04(18)
_computing_publication_material 'Jana2000 (Petricek, Dusek & Palatinus, 2000)'
_computing_structure_refinement 'Jana2000 (Petricek, Dusek & Palatinus, 2000)'
_diffrn_ambient_temperature 100
_diffrn_measured_fraction_theta_full 0.99
_diffrn_measured_fraction_theta_max 0.94
_diffrn_measurement_device_type SMART-1K-CCD
_diffrn_measurement_method 'omega scan'
_diffrn_radiation_monochromator graphite
_diffrn_radiation_source 'fine-focus sealed tube'
_diffrn_radiation_type 'Mo K\a'
_diffrn_radiation_wavelength 0.71069
_diffrn_reflns_av_R_equivalents 0.0493
_diffrn_reflns_av_sigmaI/netI 0.0570
_diffrn_reflns_limit_h_max 15
_diffrn_reflns_limit_h_min -14
_diffrn_reflns_limit_k_max 7
_diffrn_reflns_limit_k_min -21
_diffrn_reflns_limit_l_max 24
_diffrn_reflns_limit_l_min -27
_diffrn_reflns_number 29217
_diffrn_reflns_theta_full 26.73
_diffrn_reflns_theta_max 33.96
_diffrn_reflns_theta_min 1.90
_exptl_absorpt_coefficient_mu 27.925
_exptl_absorpt_correction_T_max 1.000
_exptl_absorpt_correction_T_min 0.380
_exptl_absorpt_correction_type empirical
_exptl_crystal_colour 'pale yellow'
_exptl_crystal_density_diffrn 4.1931
_exptl_crystal_description plate
_exptl_crystal_F_000 2559
_exptl_crystal_size_max 0.164
_exptl_crystal_size_mid 0.100
_exptl_crystal_size_min 0.010
_refine_diff_density_max 3.51
_refine_diff_density_min -2.14
_refine_ls_extinction_method none
_refine_ls_goodness_of_fit_gt 1.39
_refine_ls_goodness_of_fit_ref 1.28
_refine_ls_hydrogen_treatment undef
_refine_ls_number_parameters 168
_refine_ls_number_reflns 9185
_refine_ls_R_factor_all 0.0589
_refine_ls_R_factor_gt 0.0346
_refine_ls_shift/su_max 0.0310
_refine_ls_shift/su_mean 0.0021
_refine_ls_structure_factor_coef F
_refine_ls_weighting_details w=1/\s^2^(F)
_refine_ls_weighting_scheme sigma
_refine_ls_wR_factor_gt 0.0316
_refine_ls_wR_factor_ref 0.0343
_reflns_number_gt 6638
_reflns_number_total 9185
_reflns_threshold_expression I>3\s(I)
_cod_data_source_file JSSC-2010-183-2290.cif
_cod_data_source_block 3
_cod_original_sg_symbol_Hall '-P 2yabc'
_cod_original_formula_sum 'C2 H14 N1 O23 U4 V3'
_cod_database_code 1563493

loop_
_symmetry_equiv_pos_site_id
_symmetry_equiv_pos_as_xyz
1 x,y,z
2 1/2-x,1/2+y,1/2-z
3 -x,-y,-z
4 1/2+x,1/2-y,1/2+z

loop_
_atom_site_label
_atom_site_type_symbol
_atom_site_fract_x
_atom_site_fract_y
_atom_site_fract_z
_atom_site_adp_type
_atom_site_U_iso_or_equiv
_atom_site_symmetry_multiplicity
_atom_site_occupancy
_atom_site_calc_flag
_atom_site_refinement_flags
_atom_site_disorder_assembly
_atom_site_disorder_group
U1 U 0.10217(2) -0.058809(16) 0.422677(12) Uani 0.00565(6) 4 1 d . . .
U2 U -0.29992(2) -0.068609(16) 0.732642(12) Uani 0.00523(6) 4 1 d . . .
U3 U -0.45532(3) 0.058921(16) 0.903264(13) Uani 0.00570(6) 4 1 d . . .
U4 U -0.35766(3) -0.241106(17) 0.386744(14) Uani 0.00958(7) 4 1 d . . .
V1 V 0.00677(12) 0.67555(7) 0.39576(6) Uani 0.0060(3) 4 1 d . . .
V2 V 0.18883(11) 0.32898(7) 0.22412(6) Uani 0.0051(3) 4 1 d . . .
V3 V 0.11617(11) 0.17772(7) 0.43213(6) Uani 0.0056(3) 4 1 d . . .
O1 O -0.0436(5) -0.0543(3) 0.3564(3) Uiso 0.0131(10) 4 1 d . . .
O2 O 0.2508(5) -0.0599(3) 0.4868(2) Uiso 0.0117(9) 4 1 d . . .
O3 O 0.0260(5) 0.0928(3) 0.4783(2) Uiso 0.0090(9) 4 1 d . . .
O4 O 0.1738(5) 0.0960(3) 0.3686(2) Uiso 0.0079(9) 4 1 d . . .
O5 O 0.2771(5) 0.4165(3) 0.1795(2) Uiso 0.0085(9) 4 1 d . . .
O6 O 0.1070(5) 0.7732(3) 0.4178(2) Uiso 0.0092(9) 4 1 d . . .
O7 O -0.4420(5) -0.0750(3) 0.6638(2) Uiso 0.0100(9) 4 1 d . . .
O8 O -0.1567(5) -0.0599(3) 0.8012(3) Uiso 0.0138(10) 4 1 d . . .
O9 O 0.2834(5) 0.2397(3) 0.2697(2) Uiso 0.0092(9) 4 1 d . . .
O10 O 0.1191(5) 0.4121(3) 0.2831(2) Uiso 0.0077(9) 4 1 d . . .
O11 O 0.0683(5) 0.5950(3) 0.3316(2) Uiso 0.0088(9) 4 1 d . . .
O12 O -0.2884(5) 0.0571(3) 0.9402(2) Uiso 0.0120(10) 4 1 d . . .
O13 O -0.6250(5) 0.0551(3) 0.8661(2) Uiso 0.0109(9) 4 1 d . . .
O14 O 0.0078(5) 0.5938(3) 0.4721(2) Uiso 0.0089(9) 4 1 d . . .
O15 O 0.0258(4) 0.2719(3) 0.3881(2) Uiso 0.0060(8) 4 1 d . . .
O16 O -0.3907(5) -0.3649(3) 0.4104(2) Uiso 0.0129(10) 4 1 d . . .
O17 O -0.3255(5) -0.1190(3) 0.3623(3) Uiso 0.0149(10) 4 1 d . . .
O18 O -0.1442(5) 0.7130(3) 0.3650(3) Uiso 0.0148(10) 4 1 d . . .
O19 O 0.2383(5) 0.2236(3) 0.4927(3) Uiso 0.0166(11) 4 1 d . . .
O20 O 0.0740(5) 0.2778(3) 0.1606(2) Uiso 0.0126(10) 4 1 d . . .
Ow1 O -0.3694(5) -0.2863(3) 0.2505(3) Uiso 0.0160(10) 4 1 d . . .
Ow2 O -0.4929(5) -0.1682(4) 0.4893(3) Uiso 0.0210(12) 4 1 d . . .
Ow3 O -0.2301(8) -0.4270(6) 0.1971(4) Uiso 0.065(2) 4 1 d . . .
N1 N -0.9018(11) 0.0775(7) 0.8604(6) Uiso 0.068(3) 4 1 d . . .
C1 C -0.9138(12) 0.1530(8) 0.8066(6) Uiso 0.056(3) 4 1 d . . .
C2 C -0.9516(13) 0.0966(9) 0.9368(7) Uiso 0.068(4) 4 1 d . . .

loop_
_atom_site_aniso_label
_atom_site_aniso_type_symbol
_atom_site_aniso_U_11
_atom_site_aniso_U_22
_atom_site_aniso_U_33
_atom_site_aniso_U_12
_atom_site_aniso_U_13
_atom_site_aniso_U_23
U1 U 0.00819(13) 0.00319(9) 0.00656(10) 0.00034(8) 0.00495(9) 0.00021(8)
U2 U 0.00804(13) 0.00305(9) 0.00533(10) 0.00046(8) 0.00375(9) 0.00025(8)
U3 U 0.00960(12) 0.00314(9) 0.00506(10) -0.00002(8) 0.00372(9) -0.00011(8)
U4 U 0.00918(14) 0.00760(11) 0.01144(11) 0.00017(9) -0.00087(9) 0.00085(9)
V1 V 0.0102(6) 0.0026(4) 0.0059(5) 0.0009(4) 0.0045(4) 0.0001(4)
V2 V 0.0071(6) 0.0030(4) 0.0058(5) 0.0000(4) 0.0030(4) 0.0003(4)
V3 V 0.0086(6) 0.0031(4) 0.0055(5) 0.0007(4) 0.0029(4) 0.0003(4)

loop_
_atom_type_symbol
_atom_type_scat_dispersion_real
_atom_type_scat_dispersion_imag
_atom_type_scat_source
_atom_type_scat_Cromer_Mann_a1
_atom_type_scat_Cromer_Mann_b1
_atom_type_scat_Cromer_Mann_a2
_atom_type_scat_Cromer_Mann_b2
_atom_type_scat_Cromer_Mann_a3
_atom_type_scat_Cromer_Mann_b3
_atom_type_scat_Cromer_Mann_a4
_atom_type_scat_Cromer_Mann_b4
_atom_type_scat_Cromer_Mann_c
C 0.003 0.002 'International Tables Vol C Tables  4.2.6.8 and 6.1.1.4' 2.31 20.843901 1.02 10.2075 1.5886 0.5687 0.865 51.651199 0.2156
H 0.000 0.000 'International Tables Vol C Tables  4.2.6.8 and 6.1.1.4' 0.493002 10.5109 0.322912 26.1257 0.140191 3.14236 0.04081 57.799702 0.003038
N 0.006 0.003 'International Tables Vol C Tables  4.2.6.8 and 6.1.1.4' 12.2126 0.0057 3.1322 9.8933 2.0125 28.997499 1.1663 0.5826 -11.529
O 0.011 0.006 'International Tables Vol C Tables  4.2.6.8 and 6.1.1.4' 3.0485 13.2771 2.2868 5.7011 1.5463 0.3239 0.867 32.908901 0.2508
V 0.301 0.529 'International Tables Vol C Tables  4.2.6.8 and 6.1.1.4' 10.2971 6.8657 7.3511 0.4385 2.0703 26.893801 2.0571 102.477997 1.2199
U -9.677 9.665 'International Tables Vol C Tables  4.2.6.8 and 6.1.1.4' 36.0228 0.5293 23.4128 3.3253 14.9491 16.092699 4.188 100.612999 13.3966

loop_
_geom_angle_atom_site_label_1
_geom_angle_atom_site_label_2
_geom_angle_atom_site_label_3
_geom_angle_site_symmetry_1
_geom_angle_site_symmetry_2
_geom_angle_site_symmetry_3
_geom_angle
_geom_angle_publ_flag
O1 U1 O2 . . . 177.8(2) yes
O1 U1 O3 . . . 87.09(18) yes
O1 U1 O3 . . 3_556 89.47(19) yes
O1 U1 O4 . . . 89.07(18) yes
O1 U1 O5 . . 2_545 89.02(19) yes
O1 U1 O6 . . 1_545 91.75(17) yes
O2 U1 O3 . . . 92.53(17) yes
O2 U1 O3 . . 3_556 92.44(19) yes
O2 U1 O4 . . . 88.79(17) yes
O2 U1 O5 . . 2_545 89.57(19) yes
O2 U1 O6 . . 1_545 89.68(17) yes
O3 U1 O3 . . 3_556 68.64(15) yes
O3 U1 O4 . . . 63.79(15) yes
O3 U1 O5 . . 2_545 130.93(15) yes
O3 U1 O6 . . 1_545 149.87(16) yes
O3 U1 O3 3_556 . . 68.64(15) yes
O3 U1 O4 3_556 . . 132.42(15) yes
O3 U1 O5 3_556 . 2_545 160.24(14) yes
O3 U1 O6 3_556 . 1_545 81.25(15) yes
O4 U1 O5 . . 2_545 67.26(15) yes
O4 U1 O6 . . 1_545 146.33(15) yes
O5 U1 O6 2_545 . 1_545 79.11(15) yes
O4 U2 O5 3_556 . 4_455 67.14(15) yes
O4 U2 O7 3_556 . . 87.58(18) yes
O4 U2 O8 3_556 . . 92.20(19) yes
O4 U2 O9 3_556 . 3_556 77.35(15) yes
O4 U2 O10 3_556 . 4_455 130.04(14) yes
O4 U2 O11 3_556 . 4_455 162.06(14) yes
O5 U2 O7 4_455 . . 93.30(17) yes
O5 U2 O8 4_455 . . 85.65(18) yes
O5 U2 O9 4_455 . 3_556 144.18(16) yes
O5 U2 O10 4_455 . 4_455 63.18(15) yes
O5 U2 O11 4_455 . 4_455 130.77(15) yes
O7 U2 O8 . . . 178.9(2) yes
O7 U2 O9 . . 3_556 89.66(17) yes
O7 U2 O10 . . 4_455 90.18(17) yes
O7 U2 O11 . . 4_455 89.95(18) yes
O8 U2 O9 . . 3_556 91.32(17) yes
O8 U2 O10 . . 4_455 89.16(18) yes
O8 U2 O11 . . 4_455 90.58(19) yes
O9 U2 O10 3_556 . 4_455 152.58(15) yes
O9 U2 O11 3_556 . 4_455 84.87(15) yes
O10 U2 O11 4_455 . 4_455 67.71(14) yes
O10 U3 O11 4_455 . 4_455 67.89(14) yes
O10 U3 O12 4_455 . . 85.77(18) yes
O10 U3 O13 4_455 . . 94.85(18) yes
O10 U3 O14 4_455 . 2_446 158.11(14) yes
O10 U3 O14 4_455 . 4_455 131.80(14) yes
O10 U3 O15 4_455 . 4_455 76.35(14) yes
O11 U3 O12 4_455 . . 91.40(18) yes
O11 U3 O13 4_455 . . 86.60(18) yes
O11 U3 O14 4_455 . 2_446 133.58(14) yes
O11 U3 O14 4_455 . 4_455 64.19(14) yes
O11 U3 O15 4_455 . 4_455 142.52(14) yes
O12 U3 O13 . . . 177.5(2) yes
O12 U3 O14 . . 2_446 88.99(19) yes
O12 U3 O14 . . 4_455 90.43(18) yes
O12 U3 O15 . . 4_455 96.93(18) yes
O13 U3 O14 . . 2_446 91.30(18) yes
O13 U3 O14 . . 4_455 87.36(17) yes
O13 U3 O15 . . 4_455 85.57(17) yes
O14 U3 O14 2_446 . 4_455 69.38(14) yes
O14 U3 O15 2_446 . 4_455 83.23(14) yes
O14 U3 O14 4_455 . 2_446 69.38(14) yes
O14 U3 O15 4_455 . 4_455 151.52(15) yes
O16 U4 O17 . . . 179.4(2) yes
O16 U4 O18 . . 1_545 89.7(2) yes
O16 U4 O19 . . 3_556 88.71(18) yes
O16 U4 O20 . . 2_445 89.30(19) yes
O16 U4 Ow1 . . . 90.18(18) yes
O16 U4 Ow2 . . . 93.79(19) yes
O17 U4 O18 . . 1_545 90.3(2) yes
O17 U4 O19 . . 3_556 91.89(19) yes
O17 U4 O20 . . 2_445 90.4(2) yes
O17 U4 Ow1 . . . 89.21(18) yes
O17 U4 Ow2 . . . 86.6(2) yes
O18 U4 O19 1_545 . 3_556 77.15(17) yes
O18 U4 O20 1_545 . 2_445 148.38(16) yes
O18 U4 Ow1 1_545 . . 73.27(16) yes
O18 U4 Ow2 1_545 . . 143.03(15) yes
O19 U4 O20 3_556 . 2_445 134.41(17) yes
O19 U4 Ow1 3_556 . . 150.41(18) yes
O19 U4 Ow2 3_556 . . 66.17(17) yes
O20 U4 Ow1 2_445 . . 75.13(16) yes
O20 U4 Ow2 2_445 . . 68.53(16) yes
Ow1 U4 Ow2 . . . 143.37(16) yes
O6 V1 O11 . . . 112.5(2) yes
O6 V1 O14 . . . 112.1(2) yes
O6 V1 O18 . . . 110.6(2) yes
O11 V1 O14 . . . 97.4(2) yes
O11 V1 O18 . . . 112.3(2) yes
O14 V1 O18 . . . 111.4(2) yes
O5 V2 O9 . . . 113.8(2) yes
O5 V2 O10 . . . 95.6(2) yes
O5 V2 O20 . . . 110.3(2) yes
O9 V2 O10 . . . 115.8(2) yes
O9 V2 O20 . . . 109.5(2) yes
O10 V2 O20 . . . 111.1(2) yes
O3 V3 O4 . . . 96.7(2) yes
O3 V3 O15 . . . 114.7(2) yes
O3 V3 O19 . . . 110.6(2) yes
O4 V3 O15 . . . 113.5(2) yes
O4 V3 O19 . . . 111.4(2) yes
O15 V3 O19 . . . 109.4(2) yes
U1 O1 O3 . . . 55.89(14) yes
U1 O1 O3 . . 3_556 53.17(15) yes
U1 O1 O5 . . 2_545 53.16(15) yes
U1 O1 O6 . . 1_545 51.00(14) yes
U1 O1 Ow3 . . 2_455 142.4(3) yes
O3 O1 O3 . . 3_556 54.72(14) yes
O3 O1 O5 . . 2_545 95.69(18) yes
O3 O1 O6 . . 1_545 101.75(17) yes
O3 O1 Ow3 . . 2_455 86.9(2) yes
O3 O1 O3 3_556 . . 54.72(14) yes
O3 O1 O5 3_556 . 2_545 104.11(19) yes
O3 O1 O6 3_556 . 1_545 61.83(15) yes
O3 O1 Ow3 3_556 . 2_455 111.8(2) yes
O5 O1 O6 2_545 . 1_545 60.31(15) yes
O5 O1 Ow3 2_545 . 2_455 137.2(2) yes
O6 O1 Ow3 1_545 . 2_455 160.2(3) yes
U1 O2 O4 . . . 54.85(14) yes
U1 O2 O5 . . 2_545 52.80(14) yes
U1 O2 O6 . . 1_545 52.27(14) yes
O4 O2 O5 . . 2_545 53.14(14) yes
O4 O2 O6 . . 1_545 100.72(17) yes
O5 O2 O6 2_545 . 1_545 60.72(15) yes
U1 O3 U1 . . 3_556 111.36(17) yes
U1 O3 V3 . . . 99.1(2) yes
U1 O3 O1 . . . 37.02(11) yes
U1 O3 O1 . . 3_556 105.12(17) yes
U1 O3 O3 . . 3_556 53.93(13) yes
U1 O3 O4 . . . 58.27(14) yes
U1 O3 O15 . . . 117.82(18) yes
U1 O3 O19 . . . 106.8(2) yes
U1 O3 U1 3_556 . . 111.36(17) yes
U1 O3 V3 3_556 . . 148.4(2) yes
U1 O3 O1 3_556 . . 107.24(18) yes
U1 O3 O1 3_556 . 3_556 37.36(12) yes
U1 O3 O3 3_556 . 3_556 57.43(14) yes
U1 O3 O4 3_556 . . 169.6(2) yes
U1 O3 O15 3_556 . . 127.2(2) yes
U1 O3 O19 3_556 . . 123.84(19) yes
V3 O3 O1 . . . 101.9(2) yes
V3 O3 O1 . . 3_556 127.4(2) yes
V3 O3 O3 . . 3_556 152.1(3) yes
V3 O3 O4 . . . 41.46(14) yes
V3 O3 O15 . . . 32.30(13) yes
V3 O3 O19 . . . 33.81(13) yes
O1 O3 O1 . . 3_556 125.28(19) yes
O1 O3 O3 . . 3_556 62.27(15) yes
O1 O3 O4 . . . 65.39(17) yes
O1 O3 O15 . . . 100.81(17) yes
O1 O3 O19 . . . 127.8(2) yes
O1 O3 O1 3_556 . . 125.28(19) yes
O1 O3 O3 3_556 . 3_556 63.00(15) yes
O1 O3 O4 3_556 . . 140.1(2) yes
O1 O3 O15 3_556 . . 133.24(19) yes
O1 O3 O19 3_556 . . 94.03(18) yes
O3 O3 O4 3_556 . . 112.2(2) yes
O3 O3 O15 3_556 . . 161.3(2) yes
O3 O3 O19 3_556 . . 138.1(2) yes
O4 O3 O15 . . . 62.75(16) yes
O4 O3 O19 . . . 62.49(17) yes
O15 O3 O19 . . . 57.69(15) yes
U1 O4 U2 . . 3_556 111.96(17) yes
U1 O4 V3 . . . 99.2(2) yes
U1 O4 O2 . . . 36.37(10) yes
U1 O4 O3 . . . 57.95(14) yes
U1 O4 O5 . . 2_545 53.98(13) yes
U1 O4 O7 . . 3_556 109.12(17) yes
U1 O4 O9 . . . 162.7(2) yes
U1 O4 O15 . . . 118.7(2) yes
U1 O4 O19 . . . 106.45(18) yes
U2 O4 V3 3_556 . . 148.4(2) yes
U2 O4 O2 3_556 . . 106.75(18) yes
U2 O4 O3 3_556 . . 169.7(2) yes
U2 O4 O5 3_556 . 2_545 58.00(14) yes
U2 O4 O7 3_556 . 3_556 37.97(11) yes
U2 O4 O9 3_556 . . 51.03(12) yes
U2 O4 O15 3_556 . . 124.64(18) yes
U2 O4 O19 3_556 . . 125.9(2) yes
V3 O4 O2 . . . 95.11(19) yes
V3 O4 O3 . . . 41.82(14) yes
V3 O4 O5 . . 2_545 152.9(3) yes
V3 O4 O7 . . 3_556 126.8(2) yes
V3 O4 O9 . . . 98.04(19) yes
V3 O4 O15 . . . 33.05(12) yes
V3 O4 O19 . . . 33.56(14) yes
O2 O4 O3 . . . 66.59(16) yes
O2 O4 O5 . . 2_545 61.76(15) yes
O2 O4 O7 . . 3_556 83.67(17) yes
O2 O4 O9 . . . 142.5(2) yes
O2 O4 O15 . . . 127.06(19) yes
O2 O4 O19 . . . 83.20(16) yes
O3 O4 O5 . . 2_545 111.8(2) yes
O3 O4 O7 . . 3_556 143.2(2) yes
O3 O4 O9 . . . 138.9(2) yes
O3 O4 O15 . . . 63.96(16) yes
O3 O4 O19 . . . 62.37(17) yes
O5 O4 O7 2_545 . 3_556 67.92(17) yes
O5 O4 O9 2_545 . . 108.9(2) yes
O5 O4 O15 2_545 . . 158.0(2) yes
O5 O4 O19 2_545 . . 141.4(2) yes
O7 O4 O9 3_556 . . 60.38(15) yes
O7 O4 O15 3_556 . . 129.4(2) yes
O7 O4 O19 3_556 . . 94.22(19) yes
O9 O4 O15 . . . 76.22(16) yes
O9 O4 O19 . . . 88.68(17) yes
O15 O4 O19 . . . 58.02(15) yes
U1 O5 U2 2_555 . 4_554 113.61(17) yes
U1 O5 V2 2_555 . . 143.3(2) yes
U1 O5 O1 2_555 . 2_555 37.81(11) yes
U1 O5 O2 2_555 . 2_555 37.64(11) yes
U1 O5 O4 2_555 . 2_555 58.77(14) yes
U1 O5 O6 2_555 . 2_545 49.88(12) yes
U1 O5 O8 2_555 . 4_554 111.84(19) yes
U1 O5 O9 2_555 . . 124.6(2) yes
U1 O5 O10 2_555 . . 170.6(2) yes
U1 O5 O20 2_555 . . 117.65(18) yes
U2 O5 V2 4_554 . . 101.4(2) yes
U2 O5 O1 4_554 . 2_555 108.89(17) yes
U2 O5 O2 4_554 . 2_555 107.04(17) yes
U2 O5 O4 4_554 . 2_555 54.86(13) yes
U2 O5 O6 4_554 . 2_545 163.3(2) yes
U2 O5 O8 4_554 . 4_554 37.71(11) yes
U2 O5 O9 4_554 . . 118.96(19) yes
U2 O5 O10 4_554 . . 59.29(14) yes
U2 O5 O20 4_554 . . 110.2(2) yes
V2 O5 O1 . . 2_555 138.3(2) yes
V2 O5 O2 . . 2_555 122.2(2) yes
V2 O5 O4 . . 2_555 154.6(3) yes
V2 O5 O6 . . 2_545 94.47(19) yes
V2 O5 O8 . . 4_554 102.4(2) yes
V2 O5 O9 . . . 32.59(13) yes
V2 O5 O10 . . . 42.28(14) yes
V2 O5 O20 . . . 34.07(13) yes
O1 O5 O2 2_555 . 2_555 75.44(17) yes
O1 O5 O4 2_555 . 2_555 65.47(17) yes
O1 O5 O6 2_555 . 2_545 60.46(15) yes
O1 O5 O8 2_555 . 4_554 85.78(18) yes
O1 O5 O9 2_555 . . 105.96(19) yes
O1 O5 O10 2_555 . . 147.5(2) yes
O1 O5 O20 2_555 . . 140.6(2) yes
O2 O5 O4 2_555 . 2_555 65.11(15) yes
O2 O5 O6 2_555 . 2_545 59.18(14) yes
O2 O5 O8 2_555 . 4_554 130.35(19) yes
O2 O5 O9 2_555 . . 129.54(19) yes
O2 O5 O10 2_555 . . 135.6(2) yes
O2 O5 O20 2_555 . . 88.52(17) yes
O4 O5 O6 2_555 . 2_545 108.6(2) yes
O4 O5 O8 2_555 . 4_554 65.27(16) yes
O4 O5 O9 2_555 . . 162.3(2) yes
O4 O5 O10 2_555 . . 114.0(2) yes
O4 O5 O20 2_555 . . 138.6(2) yes
O6 O5 O8 2_545 . 4_554 142.9(2) yes
O6 O5 O9 2_545 . . 77.45(16) yes
O6 O5 O10 2_545 . . 136.7(2) yes
O6 O5 O20 2_545 . . 80.31(17) yes
O8 O5 O9 4_554 . . 99.60(17) yes
O8 O5 O10 4_554 . . 66.89(17) yes
O8 O5 O20 4_554 . . 129.9(2) yes
O9 O5 O10 . . . 64.27(16) yes
O9 O5 O20 . . . 57.92(15) yes
O10 O5 O20 . . . 63.00(17) yes
U1 O6 V1 1_565 . . 140.8(3) yes
U1 O6 O1 1_565 . 1_565 37.25(11) yes
U1 O6 O2 1_565 . 1_565 38.05(11) yes
U1 O6 O5 1_565 . 2_555 51.02(12) yes
U1 O6 O11 1_565 . . 149.75(19) yes
U1 O6 O14 1_565 . . 146.3(2) yes
U1 O6 O18 1_565 . . 106.60(19) yes
V1 O6 O1 . . 1_565 105.3(2) yes
V1 O6 O2 . . 1_565 167.2(3) yes
V1 O6 O5 . . 2_555 131.6(2) yes
V1 O6 O11 . . . 34.30(14) yes
V1 O6 O14 . . . 34.45(13) yes
V1 O6 O18 . . . 34.26(14) yes
O1 O6 O2 1_565 . 1_565 75.29(16) yes
O1 O6 O5 1_565 . 2_555 59.22(16) yes
O1 O6 O11 1_565 . . 116.64(18) yes
O1 O6 O14 1_565 . . 127.8(2) yes
O1 O6 O18 1_565 . . 71.67(17) yes
O2 O6 O5 1_565 . 2_555 60.10(15) yes
O2 O6 O11 1_565 . . 156.7(2) yes
O2 O6 O14 1_565 . . 135.71(19) yes
O2 O6 O18 1_565 . . 141.5(2) yes
O5 O6 O11 2_555 . . 107.09(18) yes
O5 O6 O14 2_555 . . 161.5(2) yes
O5 O6 O18 2_555 . . 115.39(19) yes
O11 O6 O14 . . . 54.56(15) yes
O11 O6 O18 . . . 60.37(16) yes
O14 O6 O18 . . . 60.09(16) yes
U2 O7 O4 . . 3_556 54.44(15) yes
U2 O7 O9 . . 3_556 52.89(14) yes
U2 O7 O11 . . 4_455 52.96(14) yes
O4 O7 O9 3_556 . 3_556 60.46(15) yes
O4 O7 O11 3_556 . 4_455 105.55(18) yes
O9 O7 O11 3_556 . 4_455 65.14(15) yes
U2 O8 O5 . . 4_455 56.64(15) yes
U2 O8 O9 . . 3_556 51.72(14) yes
U2 O8 O11 . . 4_455 52.45(15) yes
O5 O8 O9 4_455 . 3_556 101.04(17) yes
O5 O8 O11 4_455 . 4_455 95.62(18) yes
O9 O8 O11 3_556 . 4_455 64.34(16) yes
U2 O9 V2 3_556 . . 138.1(2) yes
U2 O9 O4 3_556 . . 51.62(12) yes
U2 O9 O5 3_556 . . 145.1(2) yes
U2 O9 O7 3_556 . 3_556 37.46(10) yes
U2 O9 O8 3_556 . 3_556 36.96(11) yes
U2 O9 O10 3_556 . . 147.9(2) yes
U2 O9 O20 3_556 . . 103.15(17) yes
V2 O9 O4 . . . 121.3(2) yes
V2 O9 O5 . . . 33.57(14) yes
V2 O9 O7 . . 3_556 174.9(2) yes
V2 O9 O8 . . 3_556 101.2(2) yes
V2 O9 O10 . . . 32.61(13) yes
V2 O9 O20 . . . 34.99(13) yes
O4 O9 O5 . . . 154.2(2) yes
O4 O9 O7 . . 3_556 59.15(15) yes
O4 O9 O8 . . 3_556 61.32(15) yes
O4 O9 O10 . . . 102.79(19) yes
O4 O9 O20 . . . 102.45(19) yes
O5 O9 O7 . . 3_556 146.5(2) yes
O5 O9 O8 . . 3_556 118.48(18) yes
O5 O9 O10 . . . 52.94(15) yes
O5 O9 O20 . . . 59.64(15) yes
O7 O9 O8 3_556 . 3_556 74.41(16) yes
O7 O9 O10 3_556 . . 151.9(2) yes
O7 O9 O20 3_556 . . 140.5(2) yes
O8 O9 O10 3_556 . . 117.92(19) yes
O8 O9 O20 3_556 . . 66.26(16) yes
O10 O9 O20 . . . 59.60(15) yes
U2 O10 U3 4_554 . 4_554 109.51(16) yes
U2 O10 V2 4_554 . . 99.4(2) yes
U2 O10 O5 4_554 . . 57.53(13) yes
U2 O10 O9 4_554 . . 115.99(19) yes
U2 O10 O11 4_554 . . 53.83(13) yes
U2 O10 O12 4_554 . 4_554 97.68(16) yes
U2 O10 O15 4_554 . . 160.27(19) yes
U2 O10 O20 4_554 . . 108.25(18) yes
U3 O10 V2 4_554 . . 147.0(2) yes
U3 O10 O5 4_554 . . 157.6(2) yes
U3 O10 O9 4_554 . . 117.31(17) yes
U3 O10 O11 4_554 . . 57.93(13) yes
U3 O10 O12 4_554 . 4_554 38.09(12) yes
U3 O10 O15 4_554 . . 51.17(12) yes
U3 O10 O20 4_554 . . 138.5(2) yes
V2 O10 O5 . . . 42.10(14) yes
V2 O10 O9 . . . 31.55(12) yes
V2 O10 O11 . . . 153.3(3) yes
V2 O10 O12 . . 4_554 124.1(2) yes
V2 O10 O15 . . . 98.22(19) yes
V2 O10 O20 . . . 33.63(13) yes
O5 O10 O9 . . . 62.79(16) yes
O5 O10 O11 . . . 111.3(2) yes
O5 O10 O12 . . 4_554 121.2(2) yes
O5 O10 O15 . . . 138.5(2) yes
O5 O10 O20 . . . 62.29(17) yes
O9 O10 O11 . . . 154.4(2) yes
O9 O10 O12 . . 4_554 93.94(17) yes
O9 O10 O15 . . . 76.15(16) yes
O9 O10 O20 . . . 57.30(15) yes
O11 O10 O12 . . 4_554 67.15(16) yes
O11 O10 O15 . . . 108.31(19) yes
O11 O10 O20 . . . 144.9(2) yes
O12 O10 O15 4_554 . . 64.85(15) yes
O12 O10 O20 4_554 . . 147.4(2) yes
O15 O10 O20 . . . 91.36(17) yes
U2 O11 U3 4_554 . 4_554 110.35(17) yes
U2 O11 V1 4_554 . . 149.1(2) yes
U2 O11 O6 4_554 . . 117.7(2) yes
U2 O11 O7 4_554 . 4_554 37.09(11) yes
U2 O11 O8 4_554 . 4_554 36.98(11) yes
U2 O11 O10 4_554 . . 58.46(14) yes
U2 O11 O13 4_554 . 4_554 120.32(18) yes
U2 O11 O14 4_554 . . 156.7(2) yes
U2 O11 O18 4_554 . . 140.0(2) yes
U3 O11 V1 4_554 . . 97.89(19) yes
U3 O11 O6 4_554 . . 117.64(18) yes
U3 O11 O7 4_554 . 4_554 115.95(17) yes
U3 O11 O8 4_554 . 4_554 96.27(16) yes
U3 O11 O10 4_554 . . 54.19(12) yes
U3 O11 O13 4_554 . 4_554 36.99(11) yes
U3 O11 O14 4_554 . . 57.65(13) yes
U3 O11 O18 4_554 . . 104.45(19) yes
V1 O11 O6 . . . 33.20(13) yes
V1 O11 O7 . . 4_554 137.0(2) yes
V1 O11 O8 . . 4_554 130.0(2) yes
V1 O11 O10 . . . 151.8(3) yes
V1 O11 O13 . . 4_554 89.8(2) yes
V1 O11 O14 . . . 41.28(14) yes
V1 O11 O18 . . . 32.87(13) yes
O6 O11 O7 . . 4_554 126.39(19) yes
O6 O11 O8 . . 4_554 99.06(18) yes
O6 O11 O10 . . . 158.1(2) yes
O6 O11 O13 . . 4_554 122.0(2) yes
O6 O11 O14 . . . 62.55(16) yes
O6 O11 O18 . . . 57.98(16) yes
O7 O11 O8 4_554 . 4_554 74.06(17) yes
O7 O11 O10 4_554 . . 65.46(15) yes
O7 O11 O13 4_554 . 4_554 101.41(17) yes
O7 O11 O14 4_554 . . 163.4(2) yes
O7 O11 O18 4_554 . . 108.96(19) yes
O8 O11 O10 4_554 . . 64.65(16) yes
O8 O11 O13 4_554 . 4_554 126.86(19) yes
O8 O11 O14 4_554 . . 120.5(2) yes
O8 O11 O18 4_554 . . 154.4(2) yes
O10 O11 O13 . . 4_554 65.73(16) yes
O10 O11 O14 . . . 111.7(2) yes
O10 O11 O18 . . . 140.5(2) yes
O13 O11 O14 4_554 . . 63.97(16) yes
O13 O11 O18 4_554 . . 78.24(18) yes
O14 O11 O18 . . . 61.99(17) yes
U3 O12 O10 . . 4_455 56.14(15) yes
U3 O12 O14 . . 2_446 54.08(16) yes
O10 O12 O14 4_455 . 2_446 107.4(2) yes
U3 O13 O11 . . 4_455 56.41(15) yes
U3 O13 O14 . . 2_446 52.16(14) yes
U3 O13 O14 . . 4_455 55.75(14) yes
U3 O13 O15 . . 4_455 55.27(15) yes
U3 O13 N1 . . . 159.2(3) yes
O11 O13 O14 4_455 . 2_446 96.55(17) yes
O11 O13 O14 4_455 . 4_455 52.40(14) yes
O11 O13 O15 4_455 . 4_455 103.5(2) yes
O11 O13 N1 4_455 . . 139.2(3) yes
O14 O13 O14 2_446 . 4_455 54.82(14) yes
O14 O13 O15 2_446 . 4_455 64.70(15) yes
O14 O13 N1 2_446 . . 107.4(3) yes
O14 O13 O14 4_455 . 2_446 54.82(14) yes
O14 O13 O15 4_455 . 4_455 106.34(18) yes
O14 O13 N1 4_455 . . 118.4(3) yes
O15 O13 N1 4_455 . . 116.4(3) yes
U3 O14 U3 2_456 . 4_554 110.62(16) yes
U3 O14 V1 2_456 . . 149.4(2) yes
U3 O14 O6 2_456 . . 127.72(18) yes
U3 O14 O11 2_456 . . 168.8(2) yes
U3 O14 O12 2_456 . 2_456 36.93(11) yes
U3 O14 O13 2_456 . 2_456 36.54(11) yes
U3 O14 O13 2_456 . 4_554 107.76(18) yes
U3 O14 O14 2_456 . 3_566 56.85(13) yes
U3 O14 O18 2_456 . . 124.5(2) yes
U3 O14 U3 4_554 . 2_456 110.62(16) yes
U3 O14 V1 4_554 . . 98.48(19) yes
U3 O14 O6 4_554 . . 118.45(19) yes
U3 O14 O11 4_554 . . 58.16(13) yes
U3 O14 O12 4_554 . 2_456 106.84(17) yes
U3 O14 O13 4_554 . 2_456 104.52(16) yes
U3 O14 O13 4_554 . 4_554 36.89(11) yes
U3 O14 O14 4_554 . 3_566 53.77(12) yes
U3 O14 O18 4_554 . . 105.31(17) yes
V1 O14 O6 . . . 33.42(12) yes
V1 O14 O11 . . . 41.37(14) yes
V1 O14 O12 . . 2_456 125.6(2) yes
V1 O14 O13 . . 2_456 143.9(2) yes
V1 O14 O13 . . 4_554 89.59(18) yes
V1 O14 O14 . . 3_566 150.9(2) yes
V1 O14 O18 . . . 33.31(14) yes
O6 O14 O11 . . . 62.89(16) yes
O6 O14 O12 . . 2_456 130.7(2) yes
O6 O14 O13 . . 2_456 110.45(18) yes
O6 O14 O13 . . 4_554 121.96(19) yes
O6 O14 O14 . . 3_566 162.4(2) yes
O6 O14 O18 . . . 58.26(15) yes
O11 O14 O12 . . 2_456 141.7(2) yes
O11 O14 O13 . . 2_456 141.5(2) yes
O11 O14 O13 . . 4_554 63.63(16) yes
O11 O14 O14 . . 3_566 111.9(2) yes
O11 O14 O18 . . . 62.63(17) yes
O12 O14 O13 2_456 . 2_456 73.45(16) yes
O12 O14 O13 2_456 . 4_554 83.68(17) yes
O12 O14 O14 2_456 . 3_566 64.55(16) yes
O12 O14 O18 2_456 . . 92.97(19) yes
O13 O14 O13 2_456 . 4_554 125.18(18) yes
O13 O14 O14 2_456 . 3_566 62.08(15) yes
O13 O14 O18 2_456 . . 149.7(2) yes
O13 O14 O13 4_554 . 2_456 125.18(18) yes
O13 O14 O14 4_554 . 3_566 63.09(15) yes
O13 O14 O18 4_554 . . 78.35(16) yes
O14 O14 O18 3_566 . . 136.4(2) yes
U3 O15 V3 4_554 . . 131.1(2) yes
U3 O15 O3 4_554 . . 140.69(18) yes
U3 O15 O4 4_554 . . 143.2(2) yes
U3 O15 O10 4_554 . . 52.48(12) yes
U3 O15 O13 4_554 . 4_554 39.16(11) yes
U3 O15 O19 4_554 . . 96.40(17) yes
U3 O15 Ow1 4_554 . 2_455 113.71(17) yes
V3 O15 O3 . . . 32.96(13) yes
V3 O15 O4 . . . 33.46(12) yes
V3 O15 O10 . . . 125.4(2) yes
V3 O15 O13 . . 4_554 161.1(2) yes
V3 O15 O19 . . . 34.73(13) yes
V3 O15 Ow1 . . 2_455 113.3(2) yes
O3 O15 O4 . . . 53.29(15) yes
O3 O15 O10 . . . 157.1(2) yes
O3 O15 O13 . . 4_554 137.7(2) yes
O3 O15 O19 . . . 59.21(16) yes
O3 O15 Ow1 . . 2_455 101.28(18) yes
O4 O15 O10 . . . 104.59(19) yes
O4 O15 O13 . . 4_554 165.4(2) yes
O4 O15 O19 . . . 59.67(15) yes
O4 O15 Ow1 . . 2_455 85.29(17) yes
O10 O15 O13 . . 4_554 65.22(16) yes
O10 O15 O19 . . . 106.6(2) yes
O10 O15 Ow1 . . 2_455 80.45(16) yes
O13 O15 O19 4_554 . . 131.9(2) yes
O13 O15 Ow1 4_554 . 2_455 82.67(17) yes
O19 O15 Ow1 . . 2_455 145.0(2) yes
U4 O16 O18 . . 1_545 53.16(16) yes
U4 O16 O19 . . 3_556 53.45(15) yes
U4 O16 O20 . . 2_445 52.61(15) yes
O18 O16 O19 1_545 . 3_556 60.00(16) yes
O18 O16 O20 1_545 . 2_445 100.22(19) yes
O19 O16 O20 3_556 . 2_445 94.89(18) yes
U4 O17 O18 . . 1_545 53.06(16) yes
U4 O17 O19 . . 3_556 51.75(15) yes
U4 O17 O20 . . 2_445 52.23(16) yes
U4 O17 Ow1 . . . 55.00(15) yes
U4 O17 Ow3 . . 2_455 172.9(3) yes
O18 O17 O19 1_545 . 3_556 59.23(16) yes
O18 O17 O20 1_545 . 2_445 99.79(19) yes
O18 O17 Ow1 1_545 . . 57.78(15) yes
O18 O17 Ow3 1_545 . 2_455 123.7(3) yes
O19 O17 O20 3_556 . 2_445 93.19(19) yes
O19 O17 Ow1 3_556 . . 101.79(18) yes
O19 O17 Ow3 3_556 . 2_455 133.8(2) yes
O20 O17 Ow1 2_445 . . 58.83(16) yes
O20 O17 Ow3 2_445 . 2_455 126.6(2) yes
Ow1 O17 Ow3 . . 2_455 117.9(2) yes
U4 O18 V1 1_565 . . 151.6(3) yes
U4 O18 O6 1_565 . . 135.8(2) yes
U4 O18 O11 1_565 . . 160.3(2) yes
U4 O18 O14 1_565 . . 119.8(2) yes
U4 O18 O16 1_565 . 1_565 37.18(12) yes
U4 O18 O17 1_565 . 1_565 36.64(12) yes
U4 O18 O19 1_565 . 3_566 51.03(14) yes
U4 O18 Ow1 1_565 . 1_565 55.09(14) yes
V1 O18 O6 . . . 35.17(14) yes
V1 O18 O11 . . . 34.85(14) yes
V1 O18 O14 . . . 35.25(14) yes
V1 O18 O16 . . 1_565 127.0(2) yes
V1 O18 O17 . . 1_565 143.9(3) yes
V1 O18 O19 . . 3_566 101.8(2) yes
V1 O18 Ow1 . . 1_565 150.4(3) yes
O6 O18 O11 . . . 61.65(17) yes
O6 O18 O14 . . . 61.65(16) yes
O6 O18 O16 . . 1_565 144.6(2) yes
O6 O18 O17 . . 1_565 109.8(2) yes
O6 O18 O19 . . 3_566 90.95(18) yes
O6 O18 Ow1 . . 1_565 151.0(2) yes
O11 O18 O14 . . . 55.38(16) yes
O11 O18 O16 . . 1_565 124.2(2) yes
O11 O18 O17 . . 1_565 160.0(2) yes
O11 O18 O19 . . 3_566 133.6(2) yes
O11 O18 Ow1 . . 1_565 115.6(2) yes
O14 O18 O16 . . 1_565 92.07(19) yes
O14 O18 O17 . . 1_565 139.2(2) yes
O14 O18 O19 . . 3_566 79.10(17) yes
O14 O18 Ow1 . . 1_565 143.6(2) yes
O16 O18 O17 1_565 . 1_565 73.82(18) yes
O16 O18 O19 1_565 . 3_566 59.25(16) yes
O16 O18 Ow1 1_565 . 1_565 63.03(17) yes
O17 O18 O19 1_565 . 3_566 60.69(16) yes
O17 O18 Ow1 1_565 . 1_565 62.16(16) yes
O19 O18 Ow1 3_566 . 1_565 106.1(2) yes
U4 O19 V3 3_556 . . 153.2(3) yes
U4 O19 O3 3_556 . . 117.7(2) yes
U4 O19 O4 3_556 . . 145.1(2) yes
U4 O19 O15 3_556 . . 150.4(2) yes
U4 O19 O16 3_556 . 3_556 37.84(11) yes
U4 O19 O17 3_556 . 3_556 36.36(11) yes
U4 O19 O18 3_556 . 3_566 51.82(13) yes
U4 O19 Ow2 3_556 . 3_556 61.80(16) yes
V3 O19 O3 . . . 35.60(14) yes
V3 O19 O4 . . . 35.06(14) yes
V3 O19 O15 . . . 35.83(13) yes
V3 O19 O16 . . 3_556 159.4(3) yes
V3 O19 O17 . . 3_556 119.7(2) yes
V3 O19 O18 . . 3_566 110.9(3) yes
V3 O19 Ow2 . . 3_556 127.8(3) yes
O3 O19 O4 . . . 55.14(16) yes
O3 O19 O15 . . . 63.10(16) yes
O3 O19 O16 . . 3_556 146.4(2) yes
O3 O19 O17 . . 3_556 85.57(18) yes
O3 O19 O18 . . 3_566 86.02(19) yes
O3 O19 Ow2 . . 3_556 124.3(2) yes
O4 O19 O15 . . . 62.31(16) yes
O4 O19 O16 . . 3_556 158.1(2) yes
O4 O19 O17 . . 3_556 113.0(2) yes
O4 O19 O18 . . 3_566 141.1(2) yes
O4 O19 Ow2 . . 3_556 93.0(2) yes
O15 O19 O16 . . 3_556 124.1(2) yes
O15 O19 O17 . . 3_556 145.2(2) yes
O15 O19 O18 . . 3_566 100.6(2) yes
O15 O19 Ow2 . . 3_556 145.1(2) yes
O16 O19 O17 3_556 . 3_556 74.20(16) yes
O16 O19 O18 3_556 . 3_566 60.75(16) yes
O16 O19 Ow2 3_556 . 3_556 70.81(18) yes
O17 O19 O18 3_556 . 3_566 60.09(16) yes
O17 O19 Ow2 3_556 . 3_556 65.05(18) yes
O18 O19 Ow2 3_566 . 3_556 113.5(2) yes
U4 O20 V2 2_455 . . 149.6(3) yes
U4 O20 O5 2_455 . . 142.5(2) yes
U4 O20 O9 2_455 . . 150.9(2) yes
U4 O20 O10 2_455 . . 114.4(2) yes
U4 O20 O16 2_455 . 2_455 38.09(12) yes
U4 O20 O17 2_455 . 2_455 37.36(12) yes
U4 O20 Ow1 2_455 . 2_455 55.14(14) yes
U4 O20 Ow2 2_455 . 2_455 61.10(15) yes
V2 O20 O5 . . . 35.62(14) yes
V2 O20 O9 . . . 35.50(13) yes
V2 O20 O10 . . . 35.29(14) yes
V2 O20 O16 . . 2_455 160.0(3) yes
V2 O20 O17 . . 2_455 115.3(2) yes
V2 O20 Ow1 . . 2_455 105.3(2) yes
V2 O20 Ow2 . . 2_455 129.1(3) yes
O5 O20 O9 . . . 62.43(16) yes
O5 O20 O10 . . . 54.70(15) yes
O5 O20 O16 . . 2_455 160.5(2) yes
O5 O20 O17 . . 2_455 108.65(19) yes
O5 O20 Ow1 . . 2_455 135.7(2) yes
O5 O20 Ow2 . . 2_455 93.86(19) yes
O9 O20 O10 . . . 63.10(15) yes
O9 O20 O16 . . 2_455 126.1(2) yes
O9 O20 O17 . . 2_455 142.0(2) yes
O9 O20 Ow1 . . 2_455 97.08(19) yes
O9 O20 Ow2 . . 2_455 146.5(3) yes
O10 O20 O16 . . 2_455 143.7(2) yes
O10 O20 O17 . . 2_455 81.49(18) yes
O10 O20 Ow1 . . 2_455 81.14(18) yes
O10 O20 Ow2 . . 2_455 123.9(2) yes
O16 O20 O17 2_455 . 2_455 75.46(17) yes
O16 O20 Ow1 2_455 . 2_455 63.47(16) yes
O16 O20 Ow2 2_455 . 2_455 70.16(17) yes
O17 O20 Ow1 2_455 . 2_455 62.46(17) yes
O17 O20 Ow2 2_455 . 2_455 65.21(18) yes
Ow1 O20 Ow2 2_455 . 2_455 116.1(2) yes
U4 Ow1 O15 . . 2_445 135.7(2) yes
U4 Ow1 O17 . . . 35.79(11) yes
U4 Ow1 O18 . . 1_545 51.64(13) yes
U4 Ow1 O20 . . 2_445 49.73(13) yes
U4 Ow1 Ow3 . . . 124.4(2) yes
O15 Ow1 O17 2_445 . . 111.78(19) yes
O15 Ow1 O18 2_445 . 1_545 156.5(2) yes
O15 Ow1 O20 2_445 . 2_445 90.43(19) yes
O15 Ow1 Ow3 2_445 . . 99.8(2) yes
O17 Ow1 O18 . . 1_545 60.07(16) yes
O17 Ow1 O20 . . 2_445 58.71(16) yes
O17 Ow1 Ow3 . . . 137.8(3) yes
O18 Ow1 O20 1_545 . 2_445 101.36(19) yes
O18 Ow1 Ow3 1_545 . . 79.7(2) yes
O20 Ow1 Ow3 2_445 . . 150.7(3) yes
U4 Ow2 O19 . . 3_556 52.03(14) yes
U4 Ow2 O20 . . 2_445 50.37(14) yes
O19 Ow2 O20 3_556 . 2_445 102.2(2) yes
O1 Ow3 O17 2_445 . 2_445 62.5(2) yes
O1 Ow3 Ow1 2_445 . . 95.7(3) yes
O17 Ow3 Ow1 2_445 . . 157.7(4) yes
O13 N1 C1 . . . 96.2(7) yes
O13 N1 C2 . . . 115.4(7) yes
C1 N1 C2 . . . 117.7(10) yes
N1 C1 C2 . . . 32.6(6) yes
N1 C2 C1 . . . 29.7(5) yes

loop_
_geom_bond_atom_site_label_1
_geom_bond_atom_site_label_2
_geom_bond_site_symmetry_1
_geom_bond_site_symmetry_2
_geom_bond_distance
_geom_bond_publ_flag
U1 O1 . . 1.777(5) yes
U1 O2 . . 1.778(4) yes
U1 O3 . . 2.444(4) yes
U1 O3 . 3_556 2.344(5) yes
U1 O4 . . 2.452(4) yes
U1 O5 . 2_545 2.320(5) yes
U1 O6 . 1_545 2.282(4) yes
U2 O4 . 3_556 2.347(5) yes
U2 O5 . 4_455 2.434(4) yes
U2 O7 . . 1.775(4) yes
U2 O8 . . 1.783(5) yes
U2 O9 . 3_556 2.328(4) yes
U2 O10 . 4_455 2.481(4) yes
U2 O11 . 4_455 2.350(5) yes
U3 O10 . 4_455 2.358(4) yes
U3 O11 . 4_455 2.464(4) yes
U3 O12 . . 1.751(5) yes
U3 O13 . . 1.779(5) yes
U3 O14 . 2_446 2.360(4) yes
U3 O14 . 4_455 2.450(4) yes
U3 O15 . 4_455 2.316(4) yes
U4 O16 . . 1.772(5) yes
U4 O17 . . 1.752(5) yes
U4 O18 . 1_545 2.347(5) yes
U4 O19 . 3_556 2.321(4) yes
U4 O20 . 2_445 2.282(5) yes
U4 Ow1 . . 2.454(5) yes
U4 Ow2 . . 2.594(5) yes
V1 O6 . . 1.691(5) yes
V1 O11 . . 1.740(5) yes
V1 O14 . . 1.737(4) yes
V1 O18 . . 1.653(5) yes
V2 O5 . . 1.735(5) yes
V2 O9 . . 1.690(4) yes
V2 O10 . . 1.741(5) yes
V2 O20 . . 1.669(5) yes
V3 O3 . . 1.737(5) yes
V3 O4 . . 1.725(5) yes
V3 O15 . . 1.706(4) yes
V3 O19 . . 1.660(5) yes
O1 O3 . . 2.948(6) yes
O1 O3 . 3_556 2.928(6) yes
O1 O5 . 2_545 2.898(7) yes
O1 O6 . 1_545 2.935(6) yes
O1 Ow3 . 2_455 2.949(9) yes
O2 O4 . . 2.999(6) yes
O2 O5 . 2_545 2.912(6) yes
O2 O6 . 1_545 2.885(6) yes
O3 O3 . 3_556 2.701(6) yes
O3 O4 . . 2.587(7) yes
O3 O15 . . 2.899(6) yes
O3 O19 . . 2.793(7) yes
O4 O5 . 2_545 2.645(6) yes
O4 O7 . 3_556 2.883(7) yes
O4 O9 . . 2.922(6) yes
O4 O15 . . 2.869(6) yes
O4 O19 . . 2.796(6) yes
O5 O6 . 2_545 2.930(6) yes
O5 O8 . 4_554 2.906(6) yes
O5 O9 . . 2.869(6) yes
O5 O10 . . 2.575(7) yes
O5 O20 . . 2.793(6) yes
O6 O11 . . 2.853(6) yes
O6 O14 . . 2.844(6) yes
O6 O18 . . 2.748(7) yes
O7 O9 . 3_556 2.919(6) yes
O7 O11 . 4_455 2.944(6) yes
O8 O9 . 3_556 2.965(6) yes
O8 O11 . 4_455 2.964(7) yes
O9 O10 . . 2.907(6) yes
O9 O20 . . 2.743(6) yes
O10 O11 . . 2.693(6) yes
O10 O12 . 4_554 2.831(6) yes
O10 O15 . . 2.888(6) yes
O10 O20 . . 2.811(6) yes
O11 O13 . 4_554 2.952(7) yes
O11 O14 . . 2.611(6) yes
O11 O18 . . 2.818(7) yes
O12 O14 . 2_446 2.914(7) yes
O13 O14 . 2_446 2.988(6) yes
O13 O14 . 4_455 2.961(6) yes
O13 O15 . 4_455 2.809(6) yes
O13 N1 . . 2.838(12) yes
O14 O14 . 3_566 2.739(6) yes
O14 O18 . . 2.801(6) yes
O15 O19 . . 2.748(6) yes
O15 Ow1 . 2_455 2.855(6) yes
O16 O18 . 1_545 2.932(7) yes
O16 O19 . 3_556 2.888(6) yes
O16 O20 . 2_445 2.872(6) yes
O17 O18 . 1_545 2.936(7) yes
O17 O19 . 3_556 2.954(6) yes
O17 O20 . 2_445 2.887(7) yes
O17 Ow1 . . 2.996(6) yes
O17 Ow3 . 2_455 2.887(9) yes
O18 O19 . 3_566 2.910(7) yes
O18 Ow1 . 1_565 2.866(7) yes
O19 Ow2 . 3_556 2.693(8) yes
O20 Ow1 . 2_455 2.891(7) yes
O20 Ow2 . 2_455 2.758(6) yes
Ow1 Ow3 . . 2.622(10) yes
N1 C1 . . 1.388(15) yes
N1 C2 . . 1.511(16) yes
C1 C2 . . 2.481(17) yes
